data_9015748
loop_
_publ_author_name
'Averbuch-Pouchot M'
'Durif, A.'

_publ_section_title
;
 Contribution to the Crystal Chemistry of Tetrametaphosphates(II)
 _cod_database_code 1007157
;
_journal_name_full 'Journal of Solid State Chemistry'
_journal_page_first 13
_journal_page_last 19
_journal_paper_doi 10.1016/0022-4596(85)90158-6
_journal_volume 60
_journal_year 1985
_chemical_formula_sum 'Cs Na3 O16 P4'
_space_group_IT_number 44
_symmetry_space_group_name_Hall 'I 2 -2'
_symmetry_space_group_name_H-M 'I m m 2'
_cell_angle_alpha 90
_cell_angle_beta 90
_cell_angle_gamma 90
_cell_length_a 14.50
_cell_length_b 7.804
_cell_length_c 7.006
_cell_formula_units_Z 2
_cell_volume 792.785
_database_code_amcsd 0013561
_exptl_crystal_density_diffrn 2.437
_cod_duplicate_entry 1007157
_cod_original_formula_sum 'Cs P4 Na3 O16'
_cod_database_code 9015748
_amcsd_formula_title 'Cs H8 Na3 O16 P4'

loop_
_space_group_symop_operation_xyz
x,y,z
1/2+x,1/2+y,1/2+z
x,-y,z
1/2+x,1/2-y,1/2+z
-x,y,z
1/2-x,1/2+y,1/2+z
-x,-y,z
1/2-x,1/2-y,1/2+z

loop_
_atom_site_label
_atom_site_fract_x
_atom_site_fract_y
_atom_site_fract_z
Cs1 0.00000 0.00000 0.00000
P1 0.10103 0.19300 0.49240
Na1 0.00000 0.50000 0.18640
Na2 0.27840 0.00000 0.73020
O1 0.16730 0.21610 0.65370
O2 0.39510 0.19750 0.82110
O3 0.50000 0.29960 0.08990
O4 0.60440 0.50000 0.91410
O5 0.21100 0.00000 0.03890
O6 0.12900 0.50000 0.92930

loop_
_cod_related_entry_id
_cod_related_entry_database
_cod_related_entry_code
1 AMCSD 0013561
